data_4134125
loop_
_publ_author_name
'Zhang, Qian'
'Zhang, Yan-E'
'Tong, Shuo'
'Wang, Mei-Xiang'

_publ_section_title
;
 Hydrocarbon Belts with Truncated Cone Structures.
;
_journal_issue 3
_journal_name_full 'Journal of the American Chemical Society'
_journal_page_first 1196
_journal_page_last 1199
_journal_paper_doi 10.1021/jacs.9b12181
_journal_volume 142
_journal_year 2020
_chemical_formula_moiety '2(C H Cl3), 2(C48 H48)'
_chemical_formula_sum 'C98 H98 Cl6'
_chemical_formula_weight 1488.46
_space_group_crystal_system monoclinic
_space_group_IT_number 14
_space_group_name_Hall '-P 2ybc'
_space_group_name_H-M_alt 'P 1 21/c 1'
_atom_sites_solution_hydrogens geom
_atom_sites_solution_primary dual
_audit_creation_date 2019-10-09
_audit_creation_method
;
Olex2 1.2
(compiled 2018.05.29 svn.r3508 for OlexSys, GUI svn.r5506)
;
_cell_angle_alpha 90
_cell_angle_beta 99.643(2)
_cell_angle_gamma 90
_cell_formula_units_Z 4
_cell_length_a 18.4244(5)
_cell_length_b 10.1229(2)
_cell_length_c 42.5630(10)
_cell_measurement_reflns_used 10663
_cell_measurement_temperature 169.99(10)
_cell_measurement_theta_max 73.9620
_cell_measurement_theta_min 4.1990
_cell_volume 7826.2(3)
_computing_cell_refinement 'CrysAlisPro 1.171.40.14e (Rigaku OD, 2018)'
_computing_data_collection 'CrysAlisPro 1.171.40.14e (Rigaku OD, 2018)'
_computing_data_reduction 'CrysAlisPro 1.171.40.14e (Rigaku OD, 2018)'
_computing_molecular_graphics 'Olex2 (Dolomanov et al., 2009)'
_computing_publication_material 'Olex2 (Dolomanov et al., 2009)'
_computing_structure_refinement 'ShelXL (Sheldrick, 2015)'
_computing_structure_solution 'ShelXT (Sheldrick, 2015)'
_diffrn_ambient_environment N~2~
_diffrn_ambient_temperature 169.99(10)
_diffrn_detector 'CCD plate'
_diffrn_detector_type HyPix
_diffrn_measured_fraction_theta_full 1.000
_diffrn_measured_fraction_theta_max 0.976
_diffrn_measurement_details
;
List of Runs (angles in degrees, time in seconds):

  # Type    Start    End  Width  t~exp~   \w     \q     \k     \f   Frames
--------------------------------------------------------------------------
  1  \w    -24.00  63.00   0.50    0.05    --   47.07 -60.00  15.00  174
  2  \w     32.00 119.00   0.50    0.05    --  103.25 -60.00  15.00  174
  3  \w     91.00 169.00   0.50    0.05    --  103.25  30.00 120.00  156
  4  \w     87.00 169.00   0.50    0.05    --  103.25  60.00 155.00  164
  5  \w     31.00 119.00   0.50    0.05    --   47.07  60.00 155.00  176
  6  \w     25.00 119.00   0.50    0.05    --   47.07  77.00 -30.00  188
  7  \w     28.00 116.00   0.50    0.05    --  103.25 -30.00-180.00  176
  8  \w     31.00 109.00   0.50    0.05    --  103.25 -94.00   0.00  156
  9  \w     31.00 109.00   0.50    0.05    --  103.25 -94.00 -30.00  156
 10  \w     32.00 116.00   0.50    0.05    --  103.25 -45.00 -60.00  168
 11  \w     31.00 109.00   0.50    0.05    --  103.25 -94.00-150.00  156
 12  \w     31.00 109.00   0.50    0.05    --  103.25 -94.00 -60.00  156
 13  \w     16.00  95.00   0.50    0.05    --   47.07-125.00 -90.00  158
 14  \w     25.00 119.00   0.50    0.05    --   47.07  77.00-120.00  188
 15  \w     25.00 119.00   0.50    0.05    --   47.07  77.00  60.00  188
 16  \w    -63.00  25.00   0.50    0.05    --  -47.07  60.00 155.00  176
 17  \w    -60.00  28.00   0.50    0.05    --  -47.07  19.00 150.00  176
 18  \w   -119.00 -31.00   0.50    0.05    --  -47.07 -60.00  15.00  176
 19  \w   -112.00 -24.00   0.50    0.05    --  -99.00  30.00 150.00  176
 20  \w   -115.00 -27.00   0.50    0.05    --  -99.00  60.00 155.00  176
 21  \w   -122.00 -26.00   0.50    0.05    --  -99.00  77.00 150.00  192
 22  \w   -115.00 -26.00   0.50    0.05    --  -99.00  61.00 -30.00  178
 23  \w   -117.00 -26.00   0.50    0.05    --  -99.00 125.00 120.00  182
 24  \w   -117.00 -26.00   0.50    0.05    --  -99.00 125.00 150.00  182
 25  \w   -117.00 -26.00   0.50    0.05    --  -99.00 125.00 -30.00  182
 26  \w   -168.00 -83.00   0.50    0.05    --  -99.00 -60.00  15.00  170
 27  \w   -119.00 -71.00   0.50    0.05    --  -47.07-125.00 -60.00   96
 28  \w   -119.00 -71.00   0.50    0.05    --  -47.07-125.00-180.00   96
 29  \w   -168.00 -86.00   0.50    0.05    --  -99.00 -45.00 -30.00  164
 30  \w   -168.00 -85.00   0.50    0.05    --  -99.00 -15.00-150.00  166
 31  \w   -168.00 -81.00   0.50    0.05    --  -99.00 -94.00  90.00  174
;
_diffrn_measurement_device 'four-circle diffractometer'
_diffrn_measurement_device_type 'XtaLAB Synergy R, HyPix'
_diffrn_measurement_method '\w scans'
_diffrn_orient_matrix_type 'CrysAlisPro convention (1999,Acta A55,543-557)'
_diffrn_orient_matrix_UB_11 0.0723227000
_diffrn_orient_matrix_UB_12 0.0731658000
_diffrn_orient_matrix_UB_13 -0.0021153000
_diffrn_orient_matrix_UB_21 -0.0415345000
_diffrn_orient_matrix_UB_22 0.0914985000
_diffrn_orient_matrix_UB_23 -0.0258813000
_diffrn_orient_matrix_UB_31 -0.0153695000
_diffrn_orient_matrix_UB_32 0.0971357000
_diffrn_orient_matrix_UB_33 0.0259625000
_diffrn_radiation_monochromator mirror
_diffrn_radiation_probe x-ray
_diffrn_radiation_type CuK\a
_diffrn_radiation_wavelength 1.54184
_diffrn_reflns_av_R_equivalents 0.1473
_diffrn_reflns_av_unetI/netI 0.0654
_diffrn_reflns_Laue_measured_fraction_full 1.000
_diffrn_reflns_Laue_measured_fraction_max 0.976
_diffrn_reflns_limit_h_max 23
_diffrn_reflns_limit_h_min -22
_diffrn_reflns_limit_k_max 12
_diffrn_reflns_limit_k_min -12
_diffrn_reflns_limit_l_max 52
_diffrn_reflns_limit_l_min -47
_diffrn_reflns_number 144182
_diffrn_reflns_point_group_measured_fraction_full 1.000
_diffrn_reflns_point_group_measured_fraction_max 0.976
_diffrn_reflns_theta_full 67.684
_diffrn_reflns_theta_max 75.634
_diffrn_reflns_theta_min 2.106
_diffrn_source 'Rotating-anode X-ray tube'
_diffrn_source_type 'PhotonJet R (Cu) X-ray Source'
_exptl_absorpt_coefficient_mu 2.367
_exptl_absorpt_correction_T_max 1.00000
_exptl_absorpt_correction_T_min 0.48249
_exptl_absorpt_correction_type multi-scan
_exptl_absorpt_process_details
;
CrysAlisPro 1.171.40.14e (Rigaku Oxford Diffraction, 2018)
Empirical absorption correction using spherical harmonics,
 implemented in SCALE3 ABSPACK scaling algorithm.
;
_exptl_crystal_colour 'clear light colourless'
_exptl_crystal_density_diffrn 1.263
_exptl_crystal_description block
_exptl_crystal_F_000 3152
_exptl_crystal_size_max 0.2
_exptl_crystal_size_mid 0.15
_exptl_crystal_size_min 0.1
_refine_diff_density_max 1.396
_refine_diff_density_min -0.548
_refine_diff_density_rms 0.133
_refine_ls_extinction_method none
_refine_ls_goodness_of_fit_ref 1.421
_refine_ls_hydrogen_treatment constr
_refine_ls_matrix_type full
_refine_ls_number_parameters 1019
_refine_ls_number_reflns 15873
_refine_ls_number_restraints 0
_refine_ls_restrained_S_all 1.421
_refine_ls_R_factor_all 0.1845
_refine_ls_R_factor_gt 0.1406
_refine_ls_shift/su_max 0.000
_refine_ls_shift/su_mean 0.000
_refine_ls_structure_factor_coef Fsqd
_refine_ls_weighting_details 'w=1/[\s^2^(Fo^2^)+(0.2000P)^2^] where P=(Fo^2^+2Fc^2^)/3'
_refine_ls_weighting_scheme calc
_refine_ls_wR_factor_gt 0.3849
_refine_ls_wR_factor_ref 0.4208
_reflns_Friedel_coverage 0.000
_reflns_number_gt 8572
_reflns_number_total 15873
_reflns_threshold_expression 'I > 2\s(I)'
_cod_data_source_file ja9b12181_si_002.cif
_cod_data_source_block tx211
_cod_database_code 4134125
_shelx_shelxl_version_number 2014/7
_chemical_oxdiff_formula CH
_shelx_space_group_comment
;
The symmetry employed for this shelxl refinement is uniquely defined
by the following loop, which should always be used as a source of
symmetry information in preference to the above space-group names.
They are only intended as comments.
;
_shelx_estimated_absorpt_t_max 0.798
_shelx_estimated_absorpt_t_min 0.649
_reflns_odcompleteness_completeness 99.99
_reflns_odcompleteness_iscentric 1
_reflns_odcompleteness_theta 66.97
_olex2_refinement_description
;
1. Fixed Uiso
 At 1.2 times of:
  All C(H) groups, All C(H,H) groups
 At 1.5 times of:
  All C(H,H,H) groups
2. Others
 Sof(Cl1A)=Sof(Cl2A)=Sof(Cl)=Sof(C02X)=Sof(H9AA)=1-FVAR(1)
 Sof(Cl03)=Sof(Cl1)=Sof(Cl2)=Sof(C02W)=Sof(H8AA)=FVAR(1)
 Sof(Cl3)=Sof(C0AA)=Sof(H0AB)=Sof(Cl4)=Sof(Cl5)=1-FVAR(2)
 Sof(Cl01)=Sof(Cl02)=Sof(Cl00)=Sof(C02V)=Sof(H7AA)=FVAR(2)
3.a Ternary CH refined with riding coordinates:
 C00L(H00L), C00M(H00M), C00Q(H00Q), C00S(H00S), C00V(H00V), C00W(H00W),
 C015(H015), C01C(H01N), C02V(H7AA), C02W(H8AA), C02X(H9AA), C0AA(H0AB)
3.b Secondary CH2 refined with riding coordinates:
 C00E(H00A,H00B), C00K(H00C,H00E), C00O(H00H,H00I), C010(H01A,H01B), C012(H01C,
 H01D), C016(H01J,H01K), C017(H01L,H01M), C018(H01E,H01F), C01N(H01U,H01V),
 C01V(H01Y,H), C01Y(H01H,H01I), C020(H02A,H02B), C026(H02V,H02W), C02G(H02G,
 H02H), C02K(H0AA,HC), C02S(H6AA,HJ)
3.c Aromatic/amide H refined with riding coordinates:
 C007(H007), C009(H009), C00A(H00G), C00D(H00D), C00F(H00F), C00J(H00J),
 C00P(H00P), C00Z(H00Z), C014(H014), C01E(H01G), C01F(H01Q), C01I(H01R),
 C01L(H01S), C01M(H01T), C01O(H01O), C01P(H01P), C01R(H01W), C01X(H01X),
 C024(H024), C025(H025), C027(H027), C029(H029), C02A(H02X), C02B(H02C),
 C02D(H02D), C02E(H02E), C02F(H02F), C02H(H02Z), C02I(H02I), C02J(H02),
 C02L(H1AA), C02M(H2AA)
3.d Idealised Me refined as rotating group:
 C02C(H02Y,HA,HB), C02N(H3AA,HD,HE), C02O(H02J,H02K,H02L), C02P(H02M,H02N,
 H02O), C02Q(H4AA,HF,HG), C02R(H5AA,HH,HI), C02T(H02P,H02Q,H02R), C02U(H02S,
 H02T,H02U)
;
_olex2_submission_special_instructions 'No special instructions were received'
_oxdiff_exptl_absorpt_empirical_details
;
Empirical correction (ABSPACK) includes:
- Absorption correction using spherical harmonics
- Frame scaling
;
_oxdiff_exptl_absorpt_empirical_full_max 2.026
_oxdiff_exptl_absorpt_empirical_full_min 0.563

loop_
_space_group_symop_operation_xyz
'x, y, z'
'-x, y+1/2, -z+1/2'
'-x, -y, -z'
'x, -y-1/2, z-1/2'

loop_
_atom_site_label
_atom_site_type_symbol
_atom_site_fract_x
_atom_site_fract_y
_atom_site_fract_z
_atom_site_U_iso_or_equiv
_atom_site_adp_type
_atom_site_occupancy
_atom_site_site_symmetry_order
_atom_site_calc_flag
_atom_site_refinement_flags_posn
_atom_site_refinement_flags_occupancy
_atom_site_disorder_assembly
_atom_site_disorder_group
Cl01 Cl 0.6372(7) 0.7293(13) 0.3877(4) 0.103(3) Uani 0.541(19) 1 d . P A 1
Cl02 Cl 0.5304(4) 0.9602(5) 0.37990(10) 0.079(2) Uani 0.541(19) 1 d . P A 1
Cl03 Cl 0.8580(4) 1.0725(8) 0.6054(2) 0.0862(19) Uani 0.513(15) 1 d . P B 1
Cl00 Cl 0.6615(5) 0.9604(9) 0.3530(2) 0.116(3) Uani 0.541(19) 1 d . P A 1
Cl1 Cl 0.9356(6) 1.2774(10) 0.6195(4) 0.216(6) Uani 0.513(15) 1 d . P B 1
Cl2 Cl 0.8382(6) 1.2824(7) 0.64770(19) 0.112(2) Uani 0.513(15) 1 d . P B 1
C007 C 0.5729(2) 0.4135(4) 0.31205(10) 0.0357(10) Uani 1 1 d . . . .
H007 H 0.5780 0.3241 0.3170 0.043 Uiso 1 1 calc R . . .
C008 C 0.5069(2) 0.4762(4) 0.31442(9) 0.0343(9) Uani 1 1 d . . . .
C009 C 0.7347(2) 0.7165(5) 0.63814(10) 0.0384(10) Uani 1 1 d . . . .
H009 H 0.7481 0.6279 0.6383 0.046 Uiso 1 1 calc R . . .
C00A C 0.9276(2) 0.7341(4) 0.68768(10) 0.0360(10) Uani 1 1 d . . . .
H00G H 0.9226 0.6449 0.6826 0.043 Uiso 1 1 calc R . . .
C00B C 0.9930(2) 0.7979(4) 0.68492(10) 0.0362(10) Uani 1 1 d . . . .
C00C C 0.6243(3) 0.6145(4) 0.29433(10) 0.0414(11) Uani 1 1 d . . . .
C00D C 0.7651(2) 0.3942(5) 0.36215(10) 0.0406(10) Uani 1 1 d . . . .
H00D H 0.7513 0.3057 0.3614 0.049 Uiso 1 1 calc R . . .
C00E C 0.7963(3) 0.2214(5) 0.41856(11) 0.0449(11) Uani 1 1 d . . . .
H00A H 0.8311 0.1908 0.4054 0.054 Uiso 1 1 calc R . . .
H00B H 0.7472 0.2003 0.4075 0.054 Uiso 1 1 calc R . . .
C00F C 0.4852(2) 0.3924(5) 0.38889(11) 0.0416(10) Uani 1 1 d . . . .
H00F H 0.4956 0.3034 0.3866 0.050 Uiso 1 1 calc R . . .
C00G C 1.0014(3) 0.9324(4) 0.69452(11) 0.0428(11) Uani 1 1 d . . . .
C00H C 0.4984(3) 0.6118(4) 0.30568(10) 0.0387(10) Uani 1 1 d . . . .
C00I C 0.6311(2) 0.4800(4) 0.30253(9) 0.0365(10) Uani 1 1 d . . . .
C00J C 1.0139(2) 0.7227(5) 0.61021(11) 0.0411(10) Uani 1 1 d . . . .
H00J H 1.0023 0.6340 0.6122 0.049 Uiso 1 1 calc R . . .
C00K C 0.7047(3) 0.2655(5) 0.30078(11) 0.0425(11) Uani 1 1 d . . . .
H00C H 0.6806 0.2294 0.3175 0.051 Uiso 1 1 calc R . . .
H00E H 0.7548 0.2327 0.3041 0.051 Uiso 1 1 calc R . . .
C00L C 0.7066(3) 0.4149(4) 0.30380(11) 0.0394(10) Uani 1 1 d . . . .
H00L H 0.7280 0.4498 0.2859 0.047 Uiso 1 1 calc R . . .
C00M C 0.5433(3) 0.3760(5) 0.44744(11) 0.0408(10) Uani 1 1 d . . . .
H00M H 0.5223 0.4013 0.4663 0.049 Uiso 1 1 calc R . . .
C00N C 0.5012(2) 0.4505(4) 0.41914(11) 0.0384(10) Uani 1 1 d . . . .
C00O C 0.7966(3) 0.5827(5) 0.69907(11) 0.0401(10) Uani 1 1 d . . . .
H00H H 0.8206 0.5477 0.6822 0.048 Uiso 1 1 calc R . . .
H00I H 0.7466 0.5489 0.6958 0.048 Uiso 1 1 calc R . . .
C00P C 0.8218(3) 0.6389(5) 0.44850(12) 0.0509(13) Uani 1 1 d . . . .
H00P H 0.8445 0.6861 0.4662 0.061 Uiso 1 1 calc R . . .
C00Q C 0.9549(3) 0.7125(5) 0.55147(11) 0.0426(11) Uani 1 1 d . . . .
H00Q H 0.9751 0.7405 0.5327 0.051 Uiso 1 1 calc R . . .
C00R C 0.7979(2) 0.4464(5) 0.39114(11) 0.0396(10) Uani 1 1 d . . . .
C00S C 0.8032(2) 0.3704(5) 0.42223(11) 0.0410(11) Uani 1 1 d . . . .
H00S H 0.8514 0.3894 0.4351 0.049 Uiso 1 1 calc R . . .
C00T C 0.8780(3) 0.7728(5) 0.54903(10) 0.0417(11) Uani 1 1 d . . . .
C00U C 0.9982(3) 0.7811(5) 0.58002(11) 0.0412(10) Uani 1 1 d . . . .
C00V C 1.0524(2) 0.7308(4) 0.67017(10) 0.0380(10) Uani 1 1 d . . . .
H00V H 1.0998 0.7597 0.6821 0.046 Uiso 1 1 calc R . . .
C00W C 0.4468(3) 0.4075(4) 0.32875(11) 0.0410(11) Uani 1 1 d . . . .
H00W H 0.3993 0.4365 0.3168 0.049 Uiso 1 1 calc R . . .
C00X C 0.8698(3) 0.7992(5) 0.69773(10) 0.0400(10) Uani 1 1 d . . . .
C00Y C 0.6207(3) 0.4359(4) 0.45118(10) 0.0391(10) Uani 1 1 d . . . .
C00Z C 0.6771(3) 0.3739(5) 0.43960(10) 0.0400(10) Uani 1 1 d . . . .
H00Z H 0.6698 0.2877 0.4322 0.048 Uiso 1 1 calc R . . .
C010 C 0.4292(3) 0.2020(5) 0.29366(11) 0.0481(12) Uani 1 1 d . . . .
H01A H 0.3771 0.2149 0.2860 0.058 Uiso 1 1 calc R . . .
H01B H 0.4563 0.2508 0.2798 0.058 Uiso 1 1 calc R . . .
C011 C 0.7517(3) 0.4679(4) 0.33402(10) 0.0392(10) Uani 1 1 d . . . .
C012 C 0.4484(3) 0.2570(4) 0.32759(10) 0.0380(10) Uani 1 1 d . . . .
H01C H 0.4137 0.2224 0.3403 0.046 Uiso 1 1 calc R . . .
H01D H 0.4971 0.2267 0.3370 0.046 Uiso 1 1 calc R . . .
C013 C 0.7016(2) 0.7732(5) 0.60969(11) 0.0432(11) Uani 1 1 d . . . .
C014 C 0.5561(3) 0.6748(5) 0.29452(11) 0.0453(12) Uani 1 1 d . . . .
H014 H 0.5491 0.7608 0.2869 0.054 Uiso 1 1 calc R . . .
C015 C 0.6958(3) 0.7013(5) 0.57802(11) 0.0441(11) Uani 1 1 d . . . .
H015 H 0.6475 0.7216 0.5655 0.053 Uiso 1 1 calc R . . .
C016 C 0.7029(3) 0.5522(5) 0.58044(11) 0.0462(11) Uani 1 1 d . . . .
H01J H 0.7520 0.5297 0.5911 0.055 Uiso 1 1 calc R . . .
H01K H 0.6681 0.5187 0.5933 0.055 Uiso 1 1 calc R . . .
C017 C 1.0516(3) 0.5785(4) 0.67121(10) 0.0385(10) Uani 1 1 d . . . .
H01L H 1.0030 0.5475 0.6617 0.046 Uiso 1 1 calc R . . .
H01M H 1.0864 0.5450 0.6584 0.046 Uiso 1 1 calc R . . .
C018 C 0.5396(3) 0.2266(5) 0.44493(11) 0.0454(11) Uani 1 1 d . . . .
H01E H 0.5633 0.1991 0.4273 0.055 Uiso 1 1 calc R . . .
H01F H 0.4884 0.2002 0.4400 0.055 Uiso 1 1 calc R . . .
C019 C 0.8766(3) 0.9316(4) 0.70670(10) 0.0424(11) Uani 1 1 d . . . .
C01A C 0.7543(3) 0.7695(5) 0.56198(10) 0.0439(11) Uani 1 1 d . . . .
C01B C 0.7489(2) 0.7882(4) 0.66675(11) 0.0397(10) Uani 1 1 d . . . .
C01C C 0.7939(2) 0.7319(5) 0.69645(10) 0.0395(10) Uani 1 1 d . . . .
H01N H 0.7728 0.7651 0.7146 0.047 Uiso 1 1 calc R . . .
C01D C 0.4542(2) 0.4644(4) 0.36245(10) 0.0368(10) Uani 1 1 d . . . .
C01E C 0.5716(3) 0.6443(5) 0.47188(11) 0.0445(11) Uani 1 1 d . . . .
H01G H 0.5799 0.6919 0.4908 0.053 Uiso 1 1 calc R . . .
C01F C 0.9446(3) 0.9934(5) 0.70640(11) 0.0453(11) Uani 1 1 d . . . .
H01Q H 0.9518 1.0786 0.7145 0.054 Uiso 1 1 calc R . . .
C01G C 1.0171(3) 0.9163(5) 0.57726(11) 0.0459(11) Uani 1 1 d . . . .
C01H C 0.8669(3) 0.9036(5) 0.53691(11) 0.0481(12) Uani 1 1 d . . . .
C01I C 0.8218(3) 0.7098(5) 0.56056(10) 0.0431(11) Uani 1 1 d . . . .
H01R H 0.8292 0.6233 0.5678 0.052 Uiso 1 1 calc R . . .
C01J C 1.0454(2) 0.7896(4) 0.63699(10) 0.0394(10) Uani 1 1 d . . . .
C01K C 0.6325(3) 0.5644(5) 0.46367(10) 0.0469(12) Uani 1 1 d . . . .
C01L C 1.0649(3) 1.0118(5) 0.68866(12) 0.0522(13) Uani 1 1 d . . . .
H01S H 1.0865 1.0691 0.7046 0.063 Uiso 1 1 calc R . . .
C01M C 0.8133(3) 1.0136(5) 0.71208(12) 0.0539(13) Uani 1 1 d . . . .
H01T H 0.8210 1.0738 0.7288 0.065 Uiso 1 1 calc R . . .
C01N C 1.0708(3) 0.5231(5) 0.70454(11) 0.0489(12) Uani 1 1 d . . . .
H01U H 1.0437 0.5712 0.7186 0.059 Uiso 1 1 calc R . . .
H01V H 1.1229 0.5359 0.7122 0.059 Uiso 1 1 calc R . . .
C01O C 0.6872(3) 0.6958(5) 0.28937(12) 0.0537(13) Uani 1 1 d . . . .
H01O H 0.6801 0.7553 0.2725 0.064 Uiso 1 1 calc R . . .
C01P C 0.4437(3) 0.6499(5) 0.39671(11) 0.0465(11) Uani 1 1 d . . . .
H01P H 0.4254 0.7338 0.3997 0.056 Uiso 1 1 calc R . . .
C01Q C 0.7252(3) 0.9209(5) 0.66650(11) 0.0473(12) Uani 1 1 d . . . .
C01R C 1.0559(3) 0.9798(5) 0.60405(12) 0.0507(12) Uani 1 1 d . . . .
H01W H 1.0753 1.0633 0.6016 0.061 Uiso 1 1 calc R . . .
C01S C 0.7451(3) 0.4342(5) 0.43847(10) 0.0402(10) Uani 1 1 d . . . .
C01T C 0.4814(3) 0.5826(5) 0.42309(11) 0.0426(11) Uani 1 1 d . . . .
C01U C 0.4322(3) 0.5964(5) 0.36619(11) 0.0435(11) Uani 1 1 d . . . .
C01V C 0.9576(3) 0.5620(5) 0.55272(11) 0.0466(12) Uani 1 1 d . . . .
H01Y H 1.0087 0.5337 0.5566 0.056 Uiso 1 1 calc R . . .
H H 0.9350 0.5317 0.5704 0.056 Uiso 1 1 calc R . . .
C01W C 0.7572(3) 0.5624(5) 0.45204(11) 0.0467(12) Uani 1 1 d . . . .
C01X C 0.4342(3) 0.6878(5) 0.31171(13) 0.0535(14) Uani 1 1 d . . . .
H01X H 0.4121 0.7450 0.2958 0.064 Uiso 1 1 calc R . . .
C01Y C 0.6646(3) 0.2147(5) 0.26844(11) 0.0507(12) Uani 1 1 d . . . .
H01H H 0.6147 0.2488 0.2648 0.061 Uiso 1 1 calc R . . .
H01I H 0.6893 0.2485 0.2517 0.061 Uiso 1 1 calc R . . .
C01Z C 0.8241(3) 0.5782(5) 0.39172(11) 0.0455(11) Uani 1 1 d . . . .
C020 C 0.8101(3) 0.1477(5) 0.45030(12) 0.0520(13) Uani 1 1 d . . . .
H02A H 0.7808 0.1874 0.4647 0.062 Uiso 1 1 calc R . . .
H02B H 0.8615 0.1566 0.4598 0.062 Uiso 1 1 calc R . . .
C021 C 0.6762(3) 0.9051(5) 0.60989(12) 0.0479(12) Uani 1 1 d . . . .
C022 C 0.7420(3) 0.8985(5) 0.54960(12) 0.0489(12) Uani 1 1 d . . . .
C023 C 1.0664(3) 0.9239(5) 0.63376(11) 0.0452(11) Uani 1 1 d . . . .
C024 C 0.6768(3) 0.9729(6) 0.55398(13) 0.0588(14) Uani 1 1 d . . . .
H024 H 0.6532 1.0214 0.5367 0.071 Uiso 1 1 calc R . . .
C025 C 0.6481(3) 0.9774(5) 0.58068(12) 0.0535(13) Uani 1 1 d . . . .
H025 H 0.6070 1.0307 0.5807 0.064 Uiso 1 1 calc R . . .
C026 C 0.8371(3) 0.5329(5) 0.73104(11) 0.0512(13) Uani 1 1 d . . . .
H02V H 0.8870 0.5672 0.7345 0.061 Uiso 1 1 calc R . . .
H02W H 0.8128 0.5666 0.7479 0.061 Uiso 1 1 calc R . . .
C027 C 0.8520(3) 0.6477(5) 0.42170(12) 0.0506(13) Uani 1 1 d . . . .
H027 H 0.8932 0.7013 0.4223 0.061 Uiso 1 1 calc R . . .
C028 C 0.7749(3) 0.6003(5) 0.33508(11) 0.0463(12) Uani 1 1 d . . . .
C029 C 0.7457(3) 1.0074(5) 0.69458(12) 0.0539(13) Uani 1 1 d . . . .
H029 H 0.7093 1.0610 0.7005 0.065 Uiso 1 1 calc R . . .
C02A C 0.6854(3) 0.9715(5) 0.63914(12) 0.0525(13) Uani 1 1 d . . . .
H02X H 0.6634 1.0538 0.6400 0.063 Uiso 1 1 calc R . . .
C02B C 0.7016(3) 0.6199(5) 0.46553(10) 0.0479(12) Uani 1 1 d . . . .
H02C H 0.7112 0.6996 0.4763 0.057 Uiso 1 1 calc R . . .
C02C C 0.9240(4) 0.3479(5) 0.52405(14) 0.0641(16) Uani 1 1 d . . . .
H02Y H 0.9115 0.3114 0.5030 0.096 Uiso 1 1 calc GR . . .
HA H 0.8905 0.3150 0.5372 0.096 Uiso 1 1 calc GR . . .
HB H 0.9733 0.3227 0.5331 0.096 Uiso 1 1 calc GR . . .
C02D C 0.7550(3) 0.6905(5) 0.30764(11) 0.0495(12) Uani 1 1 d . . . .
H02D H 0.7912 0.7469 0.3026 0.059 Uiso 1 1 calc R . . .
C02E C 0.8147(3) 0.6496(5) 0.36343(12) 0.0507(13) Uani 1 1 d . . . .
H02E H 0.8358 0.7331 0.3634 0.061 Uiso 1 1 calc R . . .
C02F C 0.5041(3) 0.6528(5) 0.45345(12) 0.0525(13) Uani 1 1 d . . . .
H02F H 0.4696 0.7072 0.4605 0.063 Uiso 1 1 calc R . . .
C02G C 0.5759(4) 0.1540(5) 0.47509(12) 0.0593(15) Uani 1 1 d . . . .
H02G H 0.6274 0.1791 0.4801 0.071 Uiso 1 1 calc R . . .
H02H H 0.5522 0.1801 0.4928 0.071 Uiso 1 1 calc R . . .
C02H C 1.0933(3) 1.0065(5) 0.66189(13) 0.0569(14) Uani 1 1 d . . . .
H02Z H 1.1339 1.0599 0.6608 0.068 Uiso 1 1 calc R . . .
C02I C 0.4054(3) 0.6805(5) 0.33836(12) 0.0520(13) Uani 1 1 d . . . .
H02I H 0.3646 0.7332 0.3395 0.062 Uiso 1 1 calc R . . .
C02J C 0.9941(3) 0.9896(5) 0.54756(12) 0.0542(13) Uani 1 1 d . . . .
H02 H 1.0286 1.0450 0.5408 0.065 Uiso 1 1 calc R . . .
C02K C 0.6887(3) 0.4862(6) 0.54803(12) 0.0572(14) Uani 1 1 d . . . .
H0AA H 0.6376 0.4998 0.5386 0.069 Uiso 1 1 calc R . . .
HC H 0.7190 0.5282 0.5344 0.069 Uiso 1 1 calc R . . .
C02L C 0.9276(3) 0.9833(5) 0.52949(12) 0.0546(13) Uani 1 1 d . . . .
H1AA H 0.9195 1.0331 0.5109 0.066 Uiso 1 1 calc R . . .
C02M C 0.7971(3) 0.9580(5) 0.53614(12) 0.0528(13) Uani 1 1 d . . . .
H2AA H 0.7871 1.0389 0.5260 0.063 Uiso 1 1 calc R . . .
C02N C 0.7046(4) 0.3401(6) 0.54931(15) 0.0723(18) Uani 1 1 d . . . .
H3AA H 0.6904 0.3026 0.5285 0.108 Uiso 1 1 calc GR . . .
HD H 0.6772 0.2985 0.5639 0.108 Uiso 1 1 calc GR . . .
HE H 0.7563 0.3261 0.5564 0.108 Uiso 1 1 calc GR . . .
C02O C 0.6619(3) 0.0643(5) 0.26639(13) 0.0582(14) Uani 1 1 d . . . .
H02J H 0.6376 0.0382 0.2456 0.087 Uiso 1 1 calc GR . . .
H02K H 0.6353 0.0303 0.2822 0.087 Uiso 1 1 calc GR . . .
H02L H 0.7111 0.0298 0.2701 0.087 Uiso 1 1 calc GR . . .
C02P C 0.7908(4) 0.0009(5) 0.44629(13) 0.0635(16) Uani 1 1 d . . . .
H02M H 0.8155 -0.0366 0.4302 0.095 Uiso 1 1 calc GR . . .
H02N H 0.7385 -0.0088 0.4400 0.095 Uiso 1 1 calc GR . . .
H02O H 0.8062 -0.0441 0.4661 0.095 Uiso 1 1 calc GR . . .
C02Q C 1.0526(4) 0.3759(5) 0.70580(14) 0.0641(16) Uani 1 1 d . . . .
H4AA H 1.0767 0.3286 0.6909 0.096 Uiso 1 1 calc GR . . .
HF H 1.0003 0.3637 0.7003 0.096 Uiso 1 1 calc GR . . .
HG H 1.0693 0.3429 0.7269 0.096 Uiso 1 1 calc GR . . .
C02R C 0.8400(4) 0.3828(6) 0.73303(14) 0.0651(16) Uani 1 1 d . . . .
H5AA H 0.8671 0.3491 0.7174 0.098 Uiso 1 1 calc GR . . .
HH H 0.7908 0.3481 0.7291 0.098 Uiso 1 1 calc GR . . .
HI H 0.8639 0.3567 0.7539 0.098 Uiso 1 1 calc GR . . .
C02S C 0.9186(3) 0.4985(5) 0.52222(13) 0.0556(13) Uani 1 1 d . . . .
H6AA H 0.9406 0.5296 0.5044 0.067 Uiso 1 1 calc R . . .
HJ H 0.8672 0.5245 0.5186 0.067 Uiso 1 1 calc R . . .
C02T C 0.4474(4) 0.0558(5) 0.29210(14) 0.0640(16) Uani 1 1 d . . . .
H02P H 0.4265 0.0215 0.2715 0.096 Uiso 1 1 calc GR . . .
H02Q H 0.4274 0.0091 0.3083 0.096 Uiso 1 1 calc GR . . .
H02R H 0.4999 0.0445 0.2954 0.096 Uiso 1 1 calc GR . . .
C02U C 0.5703(4) 0.0048(5) 0.47087(14) 0.0706(18) Uani 1 1 d . . . .
H02S H 0.6036 -0.0239 0.4572 0.106 Uiso 1 1 calc GR . . .
H02T H 0.5208 -0.0184 0.4615 0.106 Uiso 1 1 calc GR . . .
H02U H 0.5827 -0.0374 0.4913 0.106 Uiso 1 1 calc GR . . .
C02V C 0.5992(9) 0.8521(12) 0.3671(3) 0.048(3) Uani 0.541(19) 1 d . P A 1
H7AA H 0.5728 0.8106 0.3477 0.057 Uiso 0.541(19) 1 calc R P A 1
C02W C 0.8909(14) 1.1714(15) 0.6361(3) 0.098(8) Uani 0.513(15) 1 d . P B 1
H8AA H 0.9213 1.1248 0.6537 0.118 Uiso 0.513(15) 1 calc R P B 1
Cl1A Cl 0.9642(5) 1.2863(6) 0.61663(12) 0.086(2) Uani 0.487(15) 1 d . P B 2
Cl2A Cl 0.7948(8) 1.2717(6) 0.6375(2) 0.121(3) Uani 0.487(15) 1 d . P B 2
Cl Cl 0.8679(4) 1.0267(8) 0.6198(2) 0.0835(19) Uani 0.487(15) 1 d . P B 2
C02X C 0.895(2) 1.197(3) 0.6305(8) 0.20(2) Uani 0.487(15) 1 d . P B 2
H9AA H 0.9189 1.1836 0.6527 0.236 Uiso 0.487(15) 1 calc R P B 2
Cl3 Cl 0.6412(7) 0.7560(9) 0.3982(2) 0.0686(18) Uani 0.459(19) 1 d . P A 2
C0AA C 0.623(2) 0.873(3) 0.3624(7) 0.136(15) Uani 0.459(19) 1 d . P A 2
H0AB H 0.6048 0.8254 0.3427 0.164 Uiso 0.459(19) 1 calc R P A 2
Cl4 Cl 0.5575(10) 0.9598(13) 0.3750(5) 0.212(7) Uani 0.459(19) 1 d . P A 2
Cl5 Cl 0.6988(11) 0.9546(7) 0.3597(3) 0.117(4) Uani 0.459(19) 1 d . P A 2

loop_
_atom_site_aniso_label
_atom_site_aniso_U_11
_atom_site_aniso_U_22
_atom_site_aniso_U_33
_atom_site_aniso_U_23
_atom_site_aniso_U_13
_atom_site_aniso_U_12
Cl01 0.093(5) 0.104(6) 0.116(7) 0.051(5) 0.027(5) 0.021(4)
Cl02 0.111(4) 0.056(2) 0.071(3) 0.0042(15) 0.021(2) 0.020(2)
Cl03 0.093(3) 0.076(4) 0.087(4) -0.030(3) 0.008(3) -0.008(3)
Cl00 0.114(5) 0.129(5) 0.113(5) 0.052(4) 0.039(4) -0.012(3)
Cl1 0.111(6) 0.103(5) 0.440(19) 0.053(7) 0.064(7) -0.033(4)
Cl2 0.114(5) 0.125(4) 0.106(4) -0.043(3) 0.042(4) 0.006(4)
C007 0.041(2) 0.033(2) 0.032(2) 0.0021(17) 0.0033(18) 0.0017(18)
C008 0.043(2) 0.033(2) 0.025(2) -0.0035(16) 0.0005(18) 0.0016(18)
C009 0.036(2) 0.044(2) 0.034(2) -0.0036(19) 0.0024(18) -0.0019(19)
C00A 0.043(2) 0.033(2) 0.031(2) 0.0010(17) 0.0030(18) -0.0018(18)
C00B 0.047(3) 0.034(2) 0.025(2) 0.0060(17) 0.0011(18) 0.0017(19)
C00C 0.056(3) 0.033(2) 0.033(2) 0.0037(18) 0.001(2) 0.003(2)
C00D 0.037(2) 0.047(3) 0.036(2) 0.006(2) 0.0011(19) -0.002(2)
C00E 0.045(3) 0.050(3) 0.038(3) 0.011(2) 0.003(2) 0.003(2)
C00F 0.038(2) 0.044(3) 0.042(3) -0.002(2) 0.006(2) 0.000(2)
C00G 0.058(3) 0.034(2) 0.034(2) 0.0033(18) 0.001(2) -0.010(2)
C00H 0.050(3) 0.036(2) 0.027(2) -0.0016(18) -0.0038(19) 0.010(2)
C00I 0.041(2) 0.046(2) 0.020(2) -0.0018(17) -0.0010(17) 0.0003(19)
C00J 0.039(2) 0.045(3) 0.038(2) -0.002(2) 0.004(2) 0.000(2)
C00K 0.041(3) 0.047(3) 0.040(3) -0.009(2) 0.008(2) 0.004(2)
C00L 0.041(3) 0.042(2) 0.035(2) 0.0064(19) 0.0081(19) -0.0013(19)
C00M 0.044(3) 0.043(2) 0.036(2) 0.0000(19) 0.008(2) -0.001(2)
C00N 0.036(2) 0.041(2) 0.037(2) 0.0019(19) 0.0064(19) -0.0009(19)
C00O 0.039(2) 0.044(2) 0.036(2) -0.0006(19) 0.0038(19) -0.0052(19)
C00P 0.070(4) 0.040(3) 0.036(3) 0.010(2) -0.012(2) -0.009(2)
C00Q 0.045(3) 0.049(3) 0.036(2) 0.003(2) 0.012(2) 0.001(2)
C00R 0.036(2) 0.047(3) 0.035(2) 0.0034(19) 0.0019(19) -0.0015(19)
C00S 0.035(2) 0.047(3) 0.039(2) 0.007(2) -0.0018(19) -0.003(2)
C00T 0.039(3) 0.053(3) 0.031(2) 0.001(2) 0.0001(19) 0.000(2)
C00U 0.041(3) 0.046(3) 0.037(2) -0.001(2) 0.009(2) 0.000(2)
C00V 0.036(2) 0.045(2) 0.032(2) 0.0019(19) 0.0030(18) -0.0043(19)
C00W 0.047(3) 0.037(2) 0.036(2) 0.0007(19) -0.001(2) 0.010(2)
C00X 0.051(3) 0.041(2) 0.025(2) 0.0007(18) -0.0004(19) 0.000(2)
C00Y 0.045(3) 0.043(2) 0.028(2) 0.0001(18) -0.0001(19) 0.000(2)
C00Z 0.047(3) 0.037(2) 0.033(2) 0.0037(18) -0.001(2) -0.003(2)
C010 0.058(3) 0.044(3) 0.040(3) 0.001(2) 0.001(2) -0.002(2)
C011 0.043(3) 0.041(2) 0.032(2) 0.0039(18) 0.0014(19) -0.004(2)
C012 0.040(2) 0.038(2) 0.034(2) -0.0052(18) 0.0003(19) -0.0051(19)
C013 0.032(2) 0.054(3) 0.043(3) -0.007(2) 0.006(2) -0.004(2)
C014 0.065(3) 0.034(2) 0.034(2) 0.0028(18) -0.001(2) 0.007(2)
C015 0.036(2) 0.054(3) 0.039(3) -0.005(2) -0.001(2) -0.002(2)
C016 0.044(3) 0.055(3) 0.037(3) -0.003(2) 0.000(2) -0.006(2)
C017 0.041(2) 0.038(2) 0.036(2) 0.0026(18) 0.0069(19) -0.0016(19)
C018 0.042(3) 0.051(3) 0.043(3) 0.005(2) 0.007(2) -0.008(2)
C019 0.057(3) 0.037(2) 0.030(2) 0.0021(18) -0.002(2) 0.004(2)
C01A 0.047(3) 0.054(3) 0.028(2) -0.004(2) -0.005(2) 0.000(2)
C01B 0.041(2) 0.040(2) 0.039(2) -0.0047(19) 0.008(2) 0.0003(19)
C01C 0.041(3) 0.044(2) 0.033(2) -0.0017(19) 0.0076(19) -0.004(2)
C01D 0.038(2) 0.040(2) 0.032(2) -0.0018(18) 0.0054(18) 0.0052(19)
C01E 0.060(3) 0.045(3) 0.030(2) 0.0005(19) 0.009(2) 0.002(2)
C01F 0.064(3) 0.036(2) 0.033(2) -0.0048(19) 0.001(2) -0.003(2)
C01G 0.054(3) 0.047(3) 0.039(3) 0.004(2) 0.014(2) -0.004(2)
C01H 0.055(3) 0.056(3) 0.030(2) 0.010(2) -0.001(2) 0.005(2)
C01I 0.043(3) 0.054(3) 0.031(2) 0.003(2) 0.0016(19) 0.005(2)
C01J 0.041(2) 0.043(2) 0.034(2) 0.0082(19) 0.0054(19) -0.0047(19)
C01K 0.057(3) 0.056(3) 0.025(2) 0.002(2) -0.001(2) -0.003(2)
C01L 0.071(4) 0.047(3) 0.035(3) 0.006(2) -0.002(2) -0.015(2)
C01M 0.071(4) 0.050(3) 0.040(3) -0.006(2) 0.005(3) 0.017(3)
C01N 0.062(3) 0.045(3) 0.038(3) 0.002(2) 0.004(2) 0.001(2)
C01O 0.073(4) 0.043(3) 0.042(3) 0.009(2) 0.000(3) -0.016(2)
C01P 0.052(3) 0.047(3) 0.042(3) -0.006(2) 0.009(2) 0.006(2)
C01Q 0.049(3) 0.056(3) 0.037(3) -0.006(2) 0.005(2) 0.001(2)
C01R 0.058(3) 0.054(3) 0.039(3) 0.009(2) 0.004(2) -0.012(2)
C01S 0.042(3) 0.045(3) 0.031(2) 0.0070(19) -0.0026(19) -0.002(2)
C01T 0.046(3) 0.046(3) 0.035(2) -0.001(2) 0.007(2) 0.006(2)
C01U 0.043(3) 0.043(3) 0.044(3) -0.002(2) 0.008(2) 0.007(2)
C01V 0.047(3) 0.055(3) 0.034(2) -0.001(2) -0.003(2) 0.001(2)
C01W 0.053(3) 0.047(3) 0.035(3) 0.004(2) -0.008(2) -0.004(2)
C01X 0.062(3) 0.045(3) 0.047(3) -0.003(2) -0.010(2) 0.022(2)
C01Y 0.059(3) 0.052(3) 0.041(3) -0.004(2) 0.005(2) 0.008(2)
C01Z 0.039(3) 0.054(3) 0.041(3) 0.005(2) 0.000(2) -0.006(2)
C020 0.060(3) 0.056(3) 0.038(3) 0.009(2) 0.000(2) 0.006(2)
C021 0.042(3) 0.056(3) 0.044(3) -0.001(2) -0.001(2) 0.010(2)
C022 0.050(3) 0.053(3) 0.041(3) 0.007(2) -0.001(2) 0.005(2)
C023 0.052(3) 0.044(3) 0.039(3) -0.001(2) 0.006(2) -0.012(2)
C024 0.053(3) 0.067(4) 0.050(3) 0.003(3) -0.009(3) 0.017(3)
C025 0.051(3) 0.056(3) 0.049(3) -0.005(2) -0.005(2) 0.013(2)
C026 0.056(3) 0.059(3) 0.038(3) 0.008(2) 0.004(2) -0.013(2)
C027 0.046(3) 0.047(3) 0.053(3) -0.003(2) -0.009(2) -0.009(2)
C028 0.049(3) 0.047(3) 0.040(3) 0.008(2) 0.002(2) -0.006(2)
C029 0.064(4) 0.056(3) 0.042(3) -0.005(2) 0.010(3) 0.018(3)
C02A 0.053(3) 0.049(3) 0.054(3) -0.007(2) 0.006(2) 0.011(2)
C02B 0.060(3) 0.056(3) 0.025(2) -0.001(2) 0.000(2) -0.002(2)
C02C 0.077(4) 0.053(3) 0.060(4) -0.032(3) 0.004(3) -0.007(3)
C02D 0.063(3) 0.042(3) 0.042(3) 0.009(2) 0.003(2) -0.014(2)
C02E 0.050(3) 0.049(3) 0.049(3) 0.006(2) -0.005(2) -0.015(2)
C02F 0.068(4) 0.047(3) 0.045(3) -0.003(2) 0.014(3) 0.001(2)
C02G 0.084(4) 0.051(3) 0.041(3) 0.011(2) 0.003(3) 0.004(3)
C02H 0.073(4) 0.044(3) 0.054(3) 0.004(2) 0.009(3) -0.016(3)
C02I 0.057(3) 0.055(3) 0.041(3) -0.001(2) 0.000(2) 0.025(2)
C02J 0.069(4) 0.056(3) 0.037(3) 0.011(2) 0.006(2) -0.004(3)
C02K 0.054(3) 0.071(4) 0.043(3) -0.013(3) -0.001(2) -0.009(3)
C02L 0.071(4) 0.058(3) 0.036(3) 0.012(2) 0.010(3) 0.005(3)
C02M 0.064(3) 0.053(3) 0.037(3) 0.009(2) -0.002(2) 0.009(3)
C02N 0.096(5) 0.057(3) 0.061(4) -0.031(3) 0.005(3) -0.002(3)
C02O 0.071(4) 0.044(3) 0.057(3) -0.009(2) 0.003(3) 0.001(3)
C02P 0.091(4) 0.049(3) 0.046(3) 0.016(2) 0.001(3) -0.004(3)
C02Q 0.084(4) 0.041(3) 0.064(4) 0.004(3) 0.004(3) -0.005(3)
C02R 0.076(4) 0.060(3) 0.056(3) 0.012(3) 0.002(3) -0.007(3)
C02S 0.063(3) 0.054(3) 0.048(3) -0.011(2) 0.004(3) -0.005(3)
C02T 0.090(4) 0.046(3) 0.052(3) -0.012(2) 0.002(3) 0.006(3)
C02U 0.101(5) 0.048(3) 0.056(4) 0.018(3) -0.008(3) -0.004(3)
C02V 0.095(9) 0.020(5) 0.027(6) 0.003(4) 0.008(5) -0.018(5)
C02W 0.23(2) 0.030(6) 0.018(5) 0.003(5) -0.035(9) -0.028(9)
Cl1A 0.112(5) 0.065(3) 0.088(4) 0.0011(19) 0.034(3) -0.018(3)
Cl2A 0.164(8) 0.072(3) 0.134(6) -0.013(3) 0.043(6) -0.003(4)
Cl 0.086(3) 0.077(4) 0.088(4) -0.018(3) 0.017(3) -0.004(3)
C02X 0.33(4) 0.071(14) 0.24(3) 0.105(19) 0.21(3) 0.08(2)
Cl3 0.094(4) 0.053(3) 0.054(3) 0.013(2) -0.002(3) -0.001(2)
C0AA 0.26(4) 0.071(13) 0.078(14) 0.043(10) 0.030(18) -0.070(19)
Cl4 0.146(9) 0.129(7) 0.354(18) -0.003(8) 0.020(9) 0.079(6)
Cl5 0.205(12) 0.053(3) 0.100(5) 0.004(3) 0.046(6) -0.013(4)

loop_
_atom_type_symbol
_atom_type_description
_atom_type_scat_dispersion_real
_atom_type_scat_dispersion_imag
_atom_type_scat_source
C C 0.0181 0.0091 'International Tables Vol C Tables 4.2.6.8 and 6.1.1.4'
H H 0.0000 0.0000 'International Tables Vol C Tables 4.2.6.8 and 6.1.1.4'
Cl Cl 0.3639 0.7018 'International Tables Vol C Tables 4.2.6.8 and 6.1.1.4'

loop_
_geom_angle_atom_site_label_1
_geom_angle_atom_site_label_2
_geom_angle_atom_site_label_3
_geom_angle
C02W Cl1 Cl2 44.0(9)
C02W Cl2 Cl1 43.1(8)
C00I C007 C008 121.9(4)
C007 C008 C00H 118.8(4)
C007 C008 C00W 121.6(4)
C00H C008 C00W 119.4(4)
C013 C009 C01B 122.3(4)
C00X C00A C00B 122.0(4)
C00A C00B C00G 118.3(4)
C00A C00B C00V 121.6(4)
C00G C00B C00V 119.9(4)
C00I C00C C01O 122.7(5)
C014 C00C C00I 117.7(4)
C014 C00C C01O 119.2(4)
C00R C00D C011 123.2(4)
C00S C00E C020 113.3(4)
C01D C00F C00N 121.5(4)
C00B C00G C01L 121.6(5)
C01F C00G C00B 118.7(4)
C01F C00G C01L 119.3(4)
C008 C00H C01X 121.0(4)
C014 C00H C008 118.3(4)
C014 C00H C01X 120.2(4)
C007 C00I C00C 120.2(4)
C007 C00I C00L 121.7(4)
C00C C00I C00L 117.8(4)
C01J C00J C00U 123.3(4)
C00L C00K C01Y 114.2(4)
C00K C00L C00I 114.6(4)
C011 C00L C00I 104.1(4)
C011 C00L C00K 115.4(4)
C00N C00M C00Y 103.2(4)
C018 C00M C00N 115.3(4)
C018 C00M C00Y 115.6(4)
C00F C00N C00M 121.5(4)
C00F C00N C01T 119.4(4)
C01T C00N C00M 119.1(4)
C01C C00O C026 113.6(4)
C027 C00P C01W 125.7(5)
C00U C00Q C00T 103.3(4)
C00U C00Q C01V 115.0(4)
C01V C00Q C00T 115.2(4)
C00D C00R C00S 122.5(4)
C00D C00R C01Z 118.1(4)
C01Z C00R C00S 119.3(4)
C00R C00S C00E 114.9(4)
C01S C00S C00E 114.7(4)
C01S C00S C00R 103.6(4)
C01H C00T C00Q 118.1(4)
C01I C00T C00Q 122.3(4)
C01I C00T C01H 119.4(4)
C00J C00U C00Q 123.1(4)
C00J C00U C01G 117.8(4)
C01G C00U C00Q 118.7(4)
C00B C00V C017 115.3(4)
C00B C00V C01J 104.8(4)
C01J C00V C017 114.8(4)
C008 C00W C012 115.1(4)
C008 C00W C01D 104.3(4)
C012 C00W C01D 114.0(4)
C00A C00X C019 120.3(4)
C00A C00X C01C 121.3(4)
C019 C00X C01C 118.2(4)
C00Z C00Y C00M 121.9(4)
C00Z C00Y C01K 118.6(4)
C01K C00Y C00M 119.1(4)
C00Y C00Z C01S 123.1(4)
C02T C010 C012 112.1(4)
C00D C011 C00L 122.3(4)
C00D C011 C028 118.2(4)
C028 C011 C00L 119.2(4)
C00W C012 C010 113.0(4)
C009 C013 C015 122.2(4)
C009 C013 C021 118.9(4)
C021 C013 C015 118.8(4)
C00H C014 C00C 122.7(4)
C013 C015 C01A 103.3(4)
C016 C015 C013 115.1(4)
C016 C015 C01A 114.8(4)
C02K C016 C015 112.2(4)
C01N C017 C00V 113.3(4)
C00M C018 C02G 114.3(4)
C00X C019 C01F 117.7(4)
C00X C019 C01M 123.0(5)
C01F C019 C01M 118.7(4)
C01I C01A C015 121.5(4)
C01I C01A C022 118.3(5)
C022 C01A C015 120.1(4)
C009 C01B C01C 122.0(4)
C009 C01B C01Q 118.3(4)
C01Q C01B C01C 119.6(4)
C00O C01C C00X 114.7(4)
C01B C01C C00O 116.5(4)
C01B C01C C00X 103.3(4)
C00F C01D C00W 121.7(4)
C00F C01D C01U 119.6(4)
C01U C01D C00W 118.6(4)
C02F C01E C01K 123.9(4)
C00G C01F C019 122.4(4)
C00U C01G C02J 121.3(5)
C01R C01G C00U 118.3(4)
C01R C01G C02J 120.4(5)
C00T C01H C02L 121.6(5)
C02M C01H C00T 116.9(5)
C02M C01H C02L 121.0(5)
C00T C01I C01A 123.0(5)
C00J C01J C00V 122.6(4)
C00J C01J C023 118.4(4)
C023 C01J C00V 118.8(4)
C00Y C01K C01E 121.4(5)
C02B C01K C00Y 118.7(5)
C02B C01K C01E 119.6(5)
C02H C01L C00G 124.0(5)
C029 C01M C019 124.7(5)
C017 C01N C02Q 112.1(4)
C02D C01O C00C 124.7(4)
C01U C01P C01T 122.6(4)
C01B C01Q C029 121.4(4)
C02A C01Q C01B 118.9(4)
C02A C01Q C029 119.6(5)
C023 C01R C01G 122.6(5)
C00Z C01S C00S 122.3(4)
C00Z C01S C01W 117.6(5)
C01W C01S C00S 120.0(4)
C00N C01T C02F 121.5(4)
C01P C01T C00N 118.2(4)
C01P C01T C02F 120.1(4)
C01D C01U C02I 121.3(4)
C01P C01U C01D 118.2(4)
C01P C01U C02I 120.2(4)
C02S C01V C00Q 112.7(4)
C01S C01W C00P 121.4(5)
C02B C01W C00P 119.7(5)
C02B C01W C01S 118.4(5)
C02I C01X C00H 124.5(4)
C02O C01Y C00K 113.1(4)
C00R C01Z C027 122.2(4)
C02E C01Z C00R 118.8(4)
C02E C01Z C027 118.5(5)
C00E C020 C02P 112.0(4)
C013 C021 C025 122.5(5)
C02A C021 C013 117.8(4)
C02A C021 C025 119.3(5)
C01A C022 C024 121.0(5)
C02M C022 C01A 118.2(5)
C02M C022 C024 120.4(5)
C01J C023 C02H 121.4(4)
C01R C023 C01J 118.9(4)
C01R C023 C02H 119.4(4)
C025 C024 C022 125.5(5)
C024 C025 C021 125.1(5)
C02R C026 C00O 112.8(4)
C00P C027 C01Z 124.5(5)
C011 C028 C02D 122.0(4)
C02E C028 C011 118.8(4)
C02E C028 C02D 119.2(4)
C01M C029 C01Q 124.4(5)
C01Q C02A C021 123.0(5)
C01K C02B C01W 122.9(5)
C01O C02D C028 124.0(5)
C01Z C02E C028 122.3(5)
C01E C02F C01T 125.1(5)
C02U C02G C018 111.4(4)
C01L C02H C023 126.1(5)
C01X C02I C01U 126.0(5)
C02L C02J C01G 125.4(5)
C02N C02K C016 113.4(5)
C02J C02L C01H 124.5(5)
C022 C02M C01H 123.8(5)
C01V C02S C02C 111.2(4)
Cl01 C02V Cl02 124.1(11)
Cl01 C02V Cl00 114.6(10)
Cl00 C02V Cl02 104.6(7)
Cl1 C02W Cl03 101.8(11)
Cl1 C02W Cl2 92.9(11)
Cl2 C02W Cl03 119.7(14)
Cl1A C02X Cl2A 125.4(13)
Cl1A C02X Cl 126.4(16)
Cl C02X Cl2A 99.4(18)
Cl4 C0AA Cl3 96.2(14)
Cl4 C0AA Cl5 115.5(18)
Cl5 C0AA Cl3 110(2)

loop_
_geom_bond_atom_site_label_1
_geom_bond_atom_site_label_2
_geom_bond_distance
Cl01 C02V 1.612(17)
Cl02 C02V 1.825(16)
Cl03 C02W 1.675(12)
Cl00 C02V 1.764(15)
Cl1 Cl2 2.322(18)
Cl1 C02W 1.59(2)
Cl2 C02W 1.62(2)
C007 C008 1.389(6)
C007 C00I 1.383(6)
C008 C00H 1.424(6)
C008 C00W 1.520(7)
C009 C013 1.386(6)
C009 C01B 1.404(6)
C00A C00B 1.389(6)
C00A C00X 1.380(6)
C00B C00G 1.422(6)
C00B C00V 1.511(6)
C00C C00I 1.406(6)
C00C C014 1.398(7)
C00C C01O 1.465(7)
C00D C00R 1.385(6)
C00D C011 1.397(6)
C00E C00S 1.519(7)
C00E C020 1.527(6)
C00F C00N 1.401(6)
C00F C01D 1.381(6)
C00G C01F 1.381(7)
C00G C01L 1.476(7)
C00H C014 1.390(7)
C00H C01X 1.470(7)
C00I C00L 1.533(6)
C00J C00U 1.400(6)
C00J C01J 1.368(6)
C00K C00L 1.518(6)
C00K C01Y 1.538(6)
C00L C011 1.508(6)
C00M C00N 1.519(6)
C00M C00Y 1.534(6)
C00M C018 1.516(7)
C00N C01T 1.405(6)
C00O C01C 1.515(6)
C00O C026 1.524(6)
C00P C01W 1.449(7)
C00P C027 1.353(7)
C00Q C00T 1.531(6)
C00Q C00U 1.507(6)
C00Q C01V 1.525(7)
C00R C00S 1.520(6)
C00R C01Z 1.418(7)
C00S C01S 1.513(7)
C00T C01H 1.423(7)
C00T C01I 1.374(7)
C00U C01G 1.422(7)
C00V C017 1.542(6)
C00V C01J 1.518(6)
C00W C012 1.524(6)
C00W C01D 1.531(6)
C00X C019 1.394(6)
C00X C01C 1.548(6)
C00Y C00Z 1.374(7)
C00Y C01K 1.408(7)
C00Z C01S 1.402(6)
C010 C012 1.533(6)
C010 C02T 1.522(7)
C011 C028 1.406(6)
C013 C015 1.520(6)
C013 C021 1.416(7)
C015 C016 1.517(7)
C015 C01A 1.533(7)
C016 C02K 1.515(6)
C017 C01N 1.512(6)
C018 C02G 1.533(7)
C019 C01F 1.403(7)
C019 C01M 1.480(7)
C01A C01I 1.394(7)
C01A C022 1.412(7)
C01B C01C 1.504(6)
C01B C01Q 1.411(7)
C01D C01U 1.413(6)
C01E C01K 1.472(7)
C01E C02F 1.357(7)
C01G C01R 1.397(7)
C01G C02J 1.466(7)
C01H C02L 1.457(7)
C01H C02M 1.393(7)
C01J C023 1.427(6)
C01K C02B 1.381(7)
C01L C02H 1.332(7)
C01M C029 1.341(7)
C01N C02Q 1.531(7)
C01O C02D 1.358(7)
C01P C01T 1.395(7)
C01P C01U 1.390(6)
C01Q C029 1.478(7)
C01Q C02A 1.368(7)
C01R C023 1.369(6)
C01S C01W 1.422(7)
C01T C02F 1.472(7)
C01U C02I 1.475(7)
C01V C02S 1.518(7)
C01W C02B 1.384(7)
C01X C02I 1.333(7)
C01Y C02O 1.525(7)
C01Z C027 1.472(7)
C01Z C02E 1.390(7)
C020 C02P 1.531(7)
C021 C025 1.460(7)
C021 C02A 1.400(7)
C022 C024 1.456(7)
C022 C02M 1.385(7)
C023 C02H 1.476(7)
C024 C025 1.332(8)
C026 C02R 1.522(7)
C028 C02D 1.479(6)
C028 C02E 1.395(7)
C02C C02S 1.528(7)
C02G C02U 1.523(7)
C02J C02L 1.334(7)
C02K C02N 1.508(8)
Cl1A C02X 1.74(3)
Cl2A C02X 2.07(3)
Cl C02X 1.83(3)
Cl3 C0AA 1.91(3)
C0AA Cl4 1.66(4)
C0AA Cl5 1.64(3)

loop_
_smtbx_masks_void_nr
_smtbx_masks_void_average_x
_smtbx_masks_void_average_y
_smtbx_masks_void_average_z
_smtbx_masks_void_volume
_smtbx_masks_void_count_electrons
1 -0.737 -0.252 -0.944 2572.5 120.9
2 0.052 0.074 0.833 0.0 0.0
3 0.052 0.426 0.333 0.0 0.0
4 0.094 0.111 0.787 0.0 0.0
5 0.094 0.389 0.287 0.0 0.0
6 0.167 0.093 0.968 0.0 0.0
7 0.167 0.407 0.468 0.0 0.0
8 0.271 0.741 0.042 0.0 0.0
9 0.271 0.759 0.542 0.0 0.0
10 0.302 0.741 0.588 0.0 0.0
11 0.302 0.759 0.088 0.0 0.0
12 0.312 0.093 0.602 0.0 0.0
13 0.312 0.407 0.102 0.0 0.0
14 0.344 0.741 0.532 0.0 0.0
15 0.344 0.759 0.032 0.0 0.0
16 0.375 0.148 0.352 0.0 0.0
17 0.375 0.352 0.852 0.0 0.0
18 0.448 0.741 0.667 0.0 0.0
19 0.448 0.759 0.167 0.0 0.0
20 0.552 0.241 0.833 0.0 0.0
21 0.552 0.259 0.333 0.0 0.0
22 0.625 0.648 0.148 0.0 0.0
23 0.625 0.852 0.648 0.0 0.0
24 0.656 0.241 0.968 0.0 0.0
25 0.656 0.259 0.468 0.0 0.0
26 0.688 0.593 0.898 0.0 0.0
27 0.688 0.907 0.398 0.0 0.0
28 0.698 0.241 0.912 0.0 0.0
29 0.698 0.259 0.412 0.0 0.0
30 0.729 0.241 0.458 0.0 0.0
31 0.729 0.259 0.958 0.0 0.0
32 0.833 0.593 0.532 0.0 0.0
33 0.833 0.907 0.032 0.0 0.0
34 0.906 0.611 0.713 0.0 0.0
35 0.906 0.889 0.213 0.0 0.0
36 0.948 0.574 0.667 0.0 0.0
37 0.948 0.926 0.167 0.0 0.0
